data_4070289
loop_
_publ_author_name
'Rosen, Evelyn L.'
'Varnado, C. Daniel'
'Tennyson, Andrew G.'
'Khramov, Dimitri M.'
'Kamplain, Justin W.'
'Sung, Daphne H.'
'Cresswell, Philip T.'
'Lynch, Vincent M.'
'Bielawski, Christopher W.'

_publ_section_title
;
 Redox-Active N-Heterocyclic Carbenes: Design, Synthesis, and Evaluation
 of Their Electronic Properties
;
_journal_issue 23
_journal_name_full Organometallics
_journal_page_first 6695
_journal_paper_doi 10.1021/om900698x
_journal_volume 28
_journal_year 2009
_chemical_formula_moiety 'C17 H12 N2, 2 C5 H5, 2 Fe, 5 C O, Mo'
_chemical_formula_sum 'C32 H22 Fe2 Mo N2 O5'
_chemical_formula_weight 722.16
_chemical_name_common 2d
_chemical_name_systematic
;
 ?
;
_space_group_IT_number 11
_symmetry_cell_setting monoclinic
_symmetry_space_group_name_Hall '-P 2yb'
_symmetry_space_group_name_H-M 'P 1 21/m 1'
_atom_sites_solution_hydrogens geom
_atom_sites_solution_primary direct
_atom_sites_solution_secondary difmap
_audit_creation_method SHELXL-97
_cell_angle_alpha 90.00
_cell_angle_beta 104.107(2)
_cell_angle_gamma 90.00
_cell_formula_units_Z 2
_cell_length_a 6.8151(2)
_cell_length_b 23.1315(6)
_cell_length_c 9.0264(2)
_cell_measurement_reflns_used 3032
_cell_measurement_temperature 153(2)
_cell_measurement_theta_max 27.5
_cell_measurement_theta_min 1
_cell_volume 1380.04(6)
_computing_cell_refinement 'Collect software, Nonius B.V. 1998'
_computing_data_collection 'Collect software, Nonius B.V. 1998'
_computing_data_reduction
;
DENZO and Scalepack (Otwinoski and Minor, 1997)
;
_computing_molecular_graphics 'XP SHELXTL/PC, Siemens Analytical'
_computing_structure_refinement 'XL SHELXTL/PC, Siemens Analytical'
_computing_structure_solution
;

SIR97 - Altomare A., Burla M.C., Camalli M., Cascarano G.L., Giacovazzo C., 
Guagliardi A., Moliterni A.G.G., Polidori G.,Spagna R.
;
_diffrn_ambient_temperature 153(2)
_diffrn_measured_fraction_theta_full 0.993
_diffrn_measured_fraction_theta_max 0.993
_diffrn_measurement_device_type 'Nonius Kappa CCD'
_diffrn_measurement_method \w-scans
_diffrn_radiation_monochromator graphite
_diffrn_radiation_source 'fine-focus sealed tube'
_diffrn_radiation_type MoK\a
_diffrn_radiation_wavelength 0.71070
_diffrn_reflns_av_R_equivalents 0.0389
_diffrn_reflns_av_sigmaI/netI 0.0279
_diffrn_reflns_limit_h_max 8
_diffrn_reflns_limit_h_min -8
_diffrn_reflns_limit_k_max 29
_diffrn_reflns_limit_k_min -28
_diffrn_reflns_limit_l_max 11
_diffrn_reflns_limit_l_min -11
_diffrn_reflns_number 15661
_diffrn_reflns_theta_full 27.47
_diffrn_reflns_theta_max 27.47
_diffrn_reflns_theta_min 2.33
_exptl_absorpt_coefficient_mu 1.531
_exptl_absorpt_correction_T_max 0.787
_exptl_absorpt_correction_T_min 0.713
_exptl_absorpt_correction_type analytical
_exptl_absorpt_process_details
;
(see. N.W. Alcock (1970). Cryst. Computing, p271)
;
_exptl_crystal_colour orange
_exptl_crystal_density_diffrn 1.738
_exptl_crystal_density_method 'not measured'
_exptl_crystal_description prisms
_exptl_crystal_F_000 724
_exptl_crystal_size_max 0.22
_exptl_crystal_size_mid 0.20
_exptl_crystal_size_min 0.20
_refine_diff_density_max 0.452
_refine_diff_density_min -0.408
_refine_diff_density_rms 0.064
_refine_ls_extinction_coef 0.0056(6)
_refine_ls_extinction_expression Fc^*^=kFc[1+0.001xFc^2^\l^3^/sin(2\q)]^-1/4^
_refine_ls_extinction_method SHELXL
_refine_ls_goodness_of_fit_ref 1.053
_refine_ls_hydrogen_treatment refall
_refine_ls_matrix_type full
_refine_ls_number_parameters 241
_refine_ls_number_reflns 3214
_refine_ls_number_restraints 0
_refine_ls_restrained_S_all 1.053
_refine_ls_R_factor_all 0.0265
_refine_ls_R_factor_gt 0.0230
_refine_ls_shift/su_max 0.014
_refine_ls_shift/su_mean 0.001
_refine_ls_structure_factor_coef Fsqd
_refine_ls_weighting_details 'calc w=1/[\s^2^(Fo^2^)+(0.0164P)^2^+1.0021P] where P=(Fo^2^+2Fc^2^)/3'
_refine_ls_weighting_scheme calc
_refine_ls_wR_factor_gt 0.0511
_refine_ls_wR_factor_ref 0.0526
_reflns_number_gt 2969
_reflns_number_total 3214
_reflns_threshold_expression >2sigma(I)
_cod_data_source_file om900698x_si_002.cif
_cod_data_source_block benzfcmo
_cod_depositor_comments
;
The following automatic conversions were performed:

'_symmetry_cell_setting' value 'Monoclinic' changed to 'monoclinic'
according to /home/saulius/struct/CIF-dictionaries/cif_core.dic
dictionary named 'cif_core.dic' version 2.4.2 from 2011-04-26.

Automatic conversion script
Id: cif_fix_values 1715 2011-07-08 13:25:40Z adriana 
;
_cod_original_sg_symbol_H-M P21/m
_cod_database_code 4070289

loop_
_symmetry_equiv_pos_as_xyz
'x, y, z'
'-x, y+1/2, -z'
'-x, -y, -z'
'x, -y-1/2, z'

loop_
_atom_site_label
_atom_site_type_symbol
_atom_site_fract_x
_atom_site_fract_y
_atom_site_fract_z
_atom_site_U_iso_or_equiv
_atom_site_adp_type
_atom_site_occupancy
_atom_site_symmetry_multiplicity
_atom_site_calc_flag
_atom_site_refinement_flags
Fe1 Fe 0.20508(4) 0.076068(10) 0.32820(3) 0.01804(8) Uani 1 1 d .
Mo1 Mo 0.19340(3) 0.2500 0.75174(2) 0.01505(7) Uani 1 2 d S
O1A O 0.5114(2) 0.14866(7) 0.87269(16) 0.0419(4) Uani 1 1 d .
O2A O -0.1592(3) 0.15814(11) 0.7083(2) 0.0849(8) Uani 1 1 d .
O3A O 0.1226(3) 0.2500 1.0818(2) 0.0281(4) Uani 1 2 d S
C1A C 0.4045(3) 0.18514(8) 0.8218(2) 0.0254(4) Uani 1 1 d .
C2A C -0.0306(3) 0.18993(11) 0.7131(2) 0.0416(6) Uani 1 1 d .
C3A C 0.1537(3) 0.2500 0.9613(3) 0.0200(5) Uani 1 2 d S
N1 N 0.35073(19) 0.20319(6) 0.45196(15) 0.0156(3) Uani 1 1 d .
C1 C 0.2814(3) 0.2500 0.5182(3) 0.0167(4) Uani 1 2 d S
C2 C 0.4788(2) 0.21986(7) 0.35978(18) 0.0162(3) Uani 1 1 d .
C3 C 0.5936(3) 0.18831(8) 0.28051(19) 0.0198(3) Uani 1 1 d .
C4 C 0.7102(3) 0.21985(8) 0.2025(2) 0.0229(4) Uani 1 1 d .
C5 C 0.2954(2) 0.14508(7) 0.47519(17) 0.0168(3) Uani 1 1 d .
C6 C 0.4257(3) 0.09689(7) 0.52152(18) 0.0191(3) Uani 1 1 d .
C7 C 0.3032(3) 0.05043(8) 0.55053(19) 0.0220(4) Uani 1 1 d .
C8 C 0.1000(3) 0.06983(8) 0.5209(2) 0.0217(4) Uani 1 1 d .
C9 C 0.0934(3) 0.12825(7) 0.47091(19) 0.0187(3) Uani 1 1 d .
C10 C 0.1985(3) 0.09793(9) 0.1060(2) 0.0315(4) Uani 1 1 d .
C11 C 0.3334(3) 0.05102(9) 0.1542(2) 0.0302(4) Uani 1 1 d .
C12 C 0.2213(3) 0.00476(8) 0.1956(2) 0.0291(4) Uani 1 1 d .
C13 C 0.0177(3) 0.02295(9) 0.1739(2) 0.0291(4) Uani 1 1 d .
C14 C 0.0037(3) 0.08049(9) 0.1183(2) 0.0303(4) Uani 1 1 d .
H3 H 0.593(3) 0.1477(9) 0.281(2) 0.025(5) Uiso 1 1 d .
H9 H -0.019(3) 0.1511(8) 0.439(2) 0.018(5) Uiso 1 1 d .
H6 H 0.569(3) 0.0968(9) 0.534(2) 0.022(5) Uiso 1 1 d .
H7 H 0.350(3) 0.0132(9) 0.584(2) 0.023(5) Uiso 1 1 d .
H10 H 0.234(3) 0.1347(10) 0.076(3) 0.036(6) Uiso 1 1 d .
H8 H -0.016(3) 0.0479(9) 0.529(2) 0.025(5) Uiso 1 1 d .
H12 H 0.273(3) -0.0323(10) 0.231(2) 0.030(6) Uiso 1 1 d .
H4 H 0.796(3) 0.2001(10) 0.146(2) 0.033(6) Uiso 1 1 d .
H13 H -0.088(3) 0.0005(10) 0.191(2) 0.034(6) Uiso 1 1 d .
H11 H 0.471(4) 0.0511(10) 0.156(3) 0.037(6) Uiso 1 1 d .
H14 H -0.122(3) 0.1024(10) 0.094(3) 0.038(6) Uiso 1 1 d .

loop_
_atom_site_aniso_label
_atom_site_aniso_U_11
_atom_site_aniso_U_22
_atom_site_aniso_U_33
_atom_site_aniso_U_23
_atom_site_aniso_U_13
_atom_site_aniso_U_12
Fe1 0.02358(14) 0.01240(14) 0.01690(13) -0.00139(9) 0.00252(10) -0.00063(9)
Mo1 0.01471(11) 0.01604(12) 0.01498(11) 0.000 0.00474(7) 0.000
O1A 0.0534(9) 0.0418(9) 0.0311(8) 0.0068(7) 0.0117(7) 0.0254(8)
O2A 0.0799(14) 0.1175(19) 0.0758(14) -0.0596(13) 0.0547(12) -0.0777(14)
O3A 0.0303(10) 0.0355(11) 0.0211(9) 0.000 0.0111(8) 0.000
C1A 0.0302(9) 0.0288(10) 0.0191(8) 0.0001(7) 0.0098(7) 0.0047(8)
C2A 0.0403(11) 0.0586(15) 0.0311(10) -0.0219(10) 0.0189(9) -0.0248(11)
C3A 0.0162(11) 0.0180(12) 0.0244(12) 0.000 0.0025(9) 0.000
N1 0.0178(6) 0.0116(7) 0.0179(6) -0.0001(5) 0.0052(5) 0.0007(5)
C1 0.0168(10) 0.0146(11) 0.0173(10) 0.000 0.0015(9) 0.000
C2 0.0165(7) 0.0155(8) 0.0161(7) 0.0005(6) 0.0029(6) -0.0012(6)
C3 0.0225(8) 0.0141(8) 0.0231(8) -0.0014(7) 0.0061(7) 0.0014(7)
C4 0.0227(8) 0.0230(9) 0.0255(9) -0.0021(7) 0.0106(7) 0.0022(7)
C5 0.0220(8) 0.0127(8) 0.0152(7) -0.0010(6) 0.0035(6) -0.0011(6)
C6 0.0211(8) 0.0159(8) 0.0181(8) -0.0015(6) 0.0006(6) 0.0010(6)
C7 0.0332(9) 0.0127(8) 0.0184(8) 0.0010(7) 0.0030(7) -0.0005(7)
C8 0.0276(9) 0.0169(9) 0.0213(8) -0.0027(7) 0.0074(7) -0.0052(7)
C9 0.0201(8) 0.0157(8) 0.0203(8) -0.0029(6) 0.0051(6) -0.0013(7)
C10 0.0545(13) 0.0214(10) 0.0183(9) -0.0013(7) 0.0082(8) -0.0030(9)
C11 0.0387(11) 0.0306(11) 0.0231(9) -0.0084(8) 0.0108(8) 0.0007(9)
C12 0.0451(11) 0.0174(9) 0.0213(9) -0.0058(7) 0.0013(8) 0.0040(8)
C13 0.0375(11) 0.0244(10) 0.0215(9) -0.0072(7) -0.0004(8) -0.0073(8)
C14 0.0381(11) 0.0267(10) 0.0201(9) -0.0038(7) -0.0043(8) 0.0058(8)

loop_
_atom_type_symbol
_atom_type_description
_atom_type_scat_dispersion_real
_atom_type_scat_dispersion_imag
_atom_type_scat_source
C C 0.0033 0.0016 'International Tables Vol C Tables 4.2.6.8 and 6.1.1.4'
H H 0.0000 0.0000 'International Tables Vol C Tables 4.2.6.8 and 6.1.1.4'
N N 0.0061 0.0033 'International Tables Vol C Tables 4.2.6.8 and 6.1.1.4'
O O 0.0106 0.0060 'International Tables Vol C Tables 4.2.6.8 and 6.1.1.4'
Fe Fe 0.3463 0.8444 'International Tables Vol C Tables 4.2.6.8 and 6.1.1.4'
Mo Mo -1.6832 0.6857 'International Tables Vol C Tables 4.2.6.8 and 6.1.1.4'

loop_
_geom_angle_atom_site_label_1
_geom_angle_atom_site_label_2
_geom_angle_atom_site_label_3
_geom_angle
_geom_angle_site_symmetry_1
_geom_angle_site_symmetry_3
C7 Fe1 C8 40.63(7) . .
C7 Fe1 C9 68.60(7) . .
C8 Fe1 C9 40.75(7) . .
C7 Fe1 C14 154.99(8) . .
C8 Fe1 C14 119.70(8) . .
C9 Fe1 C14 106.53(8) . .
C7 Fe1 C13 119.55(8) . .
C8 Fe1 C13 104.25(8) . .
C9 Fe1 C13 121.04(8) . .
C14 Fe1 C13 40.40(8) . .
C7 Fe1 C10 162.33(8) . .
C8 Fe1 C10 156.77(8) . .
C9 Fe1 C10 123.11(8) . .
C14 Fe1 C10 40.33(9) . .
C13 Fe1 C10 67.91(8) . .
C7 Fe1 C11 124.72(8) . .
C8 Fe1 C11 158.89(8) . .
C9 Fe1 C11 160.10(8) . .
C14 Fe1 C11 67.83(8) . .
C13 Fe1 C11 67.90(8) . .
C10 Fe1 C11 40.36(8) . .
C7 Fe1 C6 40.58(7) . .
C8 Fe1 C6 68.33(7) . .
C9 Fe1 C6 68.63(7) . .
C14 Fe1 C6 162.54(8) . .
C13 Fe1 C6 156.64(7) . .
C10 Fe1 C6 127.21(8) . .
C11 Fe1 C6 110.68(8) . .
C7 Fe1 C12 106.73(7) . .
C8 Fe1 C12 121.27(8) . .
C9 Fe1 C12 157.22(8) . .
C14 Fe1 C12 67.76(8) . .
C13 Fe1 C12 40.35(8) . .
C10 Fe1 C12 67.75(8) . .
C11 Fe1 C12 40.28(8) . .
C6 Fe1 C12 123.22(7) . .
C7 Fe1 C5 67.63(7) . .
C8 Fe1 C5 67.65(7) . .
C9 Fe1 C5 40.43(6) . .
C14 Fe1 C5 125.46(7) . .
C13 Fe1 C5 159.16(8) . .
C10 Fe1 C5 111.55(7) . .
C11 Fe1 C5 126.20(8) . .
C6 Fe1 C5 40.26(6) . .
C12 Fe1 C5 160.26(8) . .
C3A Mo1 C2A 83.78(7) . .
C3A Mo1 C2A 83.78(7) . 4_565
C2A Mo1 C2A 86.37(15) . 4_565
C3A Mo1 C1A 87.41(7) . 4_565
C2A Mo1 C1A 170.67(7) . 4_565
C2A Mo1 C1A 89.65(10) 4_565 4_565
C3A Mo1 C1A 87.41(7) . .
C2A Mo1 C1A 89.65(10) . .
C2A Mo1 C1A 170.67(7) 4_565 .
C1A Mo1 C1A 93.02(11) 4_565 .
C3A Mo1 C1 173.18(8) . .
C2A Mo1 C1 101.14(7) . .
C2A Mo1 C1 101.14(7) 4_565 .
C1A Mo1 C1 87.90(6) 4_565 .
C1A Mo1 C1 87.90(6) . .
O1A C1A Mo1 172.85(16) . .
O2A C2A Mo1 171.71(18) . .
O3A C3A Mo1 177.4(2) . .
C1 N1 C2 111.84(14) . .
C1 N1 C5 123.18(14) . .
C2 N1 C5 124.98(14) . .
N1 C1 N1 103.89(19) . 4_565
N1 C1 Mo1 125.83(10) . .
N1 C1 Mo1 125.83(10) 4_565 .
C3 C2 C2 121.70(10) . 4_565
C3 C2 N1 132.29(15) . .
C2 C2 N1 106.00(9) 4_565 .
C2 C3 C4 116.64(16) . .
C2 C3 H3 121.6(12) . .
C4 C3 H3 121.8(12) . .
C3 C4 C4 121.65(10) . 4_565
C3 C4 H4 120.6(13) . .
C4 C4 H4 117.8(13) 4_565 .
C9 C5 C6 108.94(15) . .
C9 C5 N1 122.91(15) . .
C6 C5 N1 127.81(15) . .
C9 C5 Fe1 68.73(9) . .
C6 C5 Fe1 69.60(9) . .
N1 C5 Fe1 132.89(11) . .
C7 C6 C5 107.04(15) . .
C7 C6 Fe1 68.91(9) . .
C5 C6 Fe1 70.14(9) . .
C7 C6 H6 127.1(12) . .
C5 C6 H6 125.8(12) . .
Fe1 C6 H6 127.9(12) . .
C6 C7 C8 108.43(15) . .
C6 C7 Fe1 70.51(9) . .
C8 C7 Fe1 69.64(10) . .
C6 C7 H7 125.4(12) . .
C8 C7 H7 126.2(12) . .
Fe1 C7 H7 125.9(12) . .
C7 C8 C9 108.32(16) . .
C7 C8 Fe1 69.73(10) . .
C9 C8 Fe1 69.68(10) . .
C7 C8 H8 127.2(12) . .
C9 C8 H8 124.5(12) . .
Fe1 C8 H8 124.9(12) . .
C5 C9 C8 107.23(15) . .
C5 C9 Fe1 70.85(9) . .
C8 C9 Fe1 69.57(10) . .
C5 C9 H9 125.6(12) . .
C8 C9 H9 127.1(12) . .
Fe1 C9 H9 123.8(12) . .
C14 C10 C11 107.90(18) . .
C14 C10 Fe1 69.64(11) . .
C11 C10 Fe1 69.83(11) . .
C14 C10 H10 126.3(14) . .
C11 C10 H10 125.7(14) . .
Fe1 C10 H10 123.7(14) . .
C10 C11 C12 107.89(19) . .
C10 C11 Fe1 69.81(11) . .
C12 C11 Fe1 69.81(11) . .
C10 C11 H11 125.3(15) . .
C12 C11 H11 126.8(15) . .
Fe1 C11 H11 126.5(14) . .
C13 C12 C11 108.21(18) . .
C13 C12 Fe1 69.65(10) . .
C11 C12 Fe1 69.92(11) . .
C13 C12 H12 125.8(13) . .
C11 C12 H12 126.0(13) . .
Fe1 C12 H12 126.4(12) . .
C14 C13 C12 107.83(19) . .
C14 C13 Fe1 69.82(11) . .
C12 C13 Fe1 69.99(10) . .
C14 C13 H13 126.4(14) . .
C12 C13 H13 125.7(14) . .
Fe1 C13 H13 127.1(14) . .
C10 C14 C13 108.17(18) . .
C10 C14 Fe1 70.02(11) . .
C13 C14 Fe1 69.78(10) . .
C10 C14 H14 128.5(14) . .
C13 C14 H14 123.3(14) . .
Fe1 C14 H14 126.2(13) . .

loop_
_geom_bond_atom_site_label_1
_geom_bond_atom_site_label_2
_geom_bond_distance
_geom_bond_site_symmetry_2
Fe1 C7 2.0426(17) .
Fe1 C8 2.0415(18) .
Fe1 C9 2.0430(17) .
Fe1 C14 2.0531(18) .
Fe1 C13 2.0525(18) .
Fe1 C10 2.0581(19) .
Fe1 C11 2.0585(19) .
Fe1 C6 2.0638(16) .
Fe1 C12 2.0569(18) .
Fe1 C5 2.0710(16) .
Mo1 C3A 1.975(3) .
Mo1 C2A 2.030(2) .
Mo1 C2A 2.030(2) 4_565
Mo1 C1A 2.0680(19) 4_565
Mo1 C1A 2.0680(19) .
Mo1 C1 2.328(2) .
O1A C1A 1.136(2) .
O2A C2A 1.137(3) .
O3A C3A 1.158(3) .
N1 C1 1.375(2) .
N1 C2 1.399(2) .
N1 C5 1.426(2) .
C1 N1 1.375(2) 4_565
C2 C3 1.389(2) .
C2 C2 1.394(3) 4_565
C3 C4 1.390(3) .
C3 H3 0.94(2) .
C4 C4 1.395(4) 4_565
C4 H4 0.98(2) .
C5 C9 1.422(2) .
C5 C6 1.423(2) .
C6 C7 1.424(2) .
C6 H6 0.957(19) .
C7 C8 1.418(3) .
C7 H7 0.94(2) .
C8 C9 1.422(2) .
C8 H8 0.96(2) .
C9 H9 0.919(19) .
C10 C14 1.417(3) .
C10 C11 1.420(3) .
C10 H10 0.94(2) .
C11 C12 1.417(3) .
C11 H11 0.93(2) .
C12 C13 1.417(3) .
C12 H12 0.95(2) .
C13 C14 1.418(3) .
C13 H13 0.93(2) .
C14 H14 0.97(2) .

loop_
_geom_torsion_atom_site_label_1
_geom_torsion_atom_site_label_2
_geom_torsion_atom_site_label_3
_geom_torsion_atom_site_label_4
_geom_torsion
_geom_torsion_site_symmetry_1
_geom_torsion_site_symmetry_4
C2 N1 C1 N1 6.5(2) . 4_565
C5 N1 C1 N1 -173.03(10) . 4_565
C2 N1 C1 Mo1 -150.76(13) . .
C5 N1 C1 Mo1 29.7(2) . .
C2A Mo1 C1 N1 -59.55(19) . .
C2A Mo1 C1 N1 -148.01(17) 4_565 .
C1A Mo1 C1 N1 122.77(17) 4_565 .
C1A Mo1 C1 N1 29.67(17) . .
C2A Mo1 C1 N1 148.01(17) . 4_565
C2A Mo1 C1 N1 59.55(19) 4_565 4_565
C1A Mo1 C1 N1 -29.67(17) 4_565 4_565
C1A Mo1 C1 N1 -122.77(17) . 4_565
C1 N1 C2 C3 174.78(18) . .
C5 N1 C2 C3 -5.7(3) . .
C1 N1 C2 C2 -4.17(14) . 4_565
C5 N1 C2 C2 175.36(12) . 4_565
C2 C2 C3 C4 0.70(19) 4_565 .
N1 C2 C3 C4 -178.11(16) . .
C2 C3 C4 C4 -0.70(19) . 4_565
C1 N1 C5 C9 44.3(2) . .
C2 N1 C5 C9 -135.20(16) . .
C1 N1 C5 C6 -128.26(19) . .
C2 N1 C5 C6 52.3(2) . .
C1 N1 C5 Fe1 134.93(16) . .
C2 N1 C5 Fe1 -44.5(2) . .
C7 Fe1 C5 C9 -82.80(11) . .
C8 Fe1 C5 C9 -38.70(10) . .
C14 Fe1 C5 C9 72.70(13) . .
C13 Fe1 C5 C9 31.9(2) . .
C10 Fe1 C5 C9 116.24(11) . .
C11 Fe1 C5 C9 159.67(11) . .
C6 Fe1 C5 C9 -121.10(14) . .
C12 Fe1 C5 C9 -159.8(2) . .
C7 Fe1 C5 C6 38.29(10) . .
C8 Fe1 C5 C6 82.40(11) . .
C9 Fe1 C5 C6 121.10(14) . .
C14 Fe1 C5 C6 -166.21(11) . .
C13 Fe1 C5 C6 153.0(2) . .
C10 Fe1 C5 C6 -122.67(11) . .
C11 Fe1 C5 C6 -79.23(13) . .
C12 Fe1 C5 C6 -38.7(2) . .
C7 Fe1 C5 N1 161.47(18) . .
C8 Fe1 C5 N1 -154.43(17) . .
C9 Fe1 C5 N1 -115.73(19) . .
C14 Fe1 C5 N1 -43.03(19) . .
C13 Fe1 C5 N1 -83.8(3) . .
C10 Fe1 C5 N1 0.51(18) . .
C11 Fe1 C5 N1 43.95(19) . .
C6 Fe1 C5 N1 123.2(2) . .
C12 Fe1 C5 N1 84.5(3) . .
C9 C5 C6 C7 -1.76(18) . .
N1 C5 C6 C7 171.63(15) . .
Fe1 C5 C6 C7 -59.28(11) . .
C9 C5 C6 Fe1 57.53(11) . .
N1 C5 C6 Fe1 -129.09(16) . .
C8 Fe1 C6 C7 37.68(10) . .
C9 Fe1 C6 C7 81.64(11) . .
C14 Fe1 C6 C7 158.6(2) . .
C13 Fe1 C6 C7 -37.7(2) . .
C10 Fe1 C6 C7 -162.30(11) . .
C11 Fe1 C6 C7 -119.68(11) . .
C12 Fe1 C6 C7 -76.37(13) . .
C5 Fe1 C6 C7 118.24(14) . .
C7 Fe1 C6 C5 -118.24(14) . .
C8 Fe1 C6 C5 -80.56(10) . .
C9 Fe1 C6 C5 -36.61(10) . .
C14 Fe1 C6 C5 40.3(3) . .
C13 Fe1 C6 C5 -155.97(18) . .
C10 Fe1 C6 C5 79.46(13) . .
C11 Fe1 C6 C5 122.07(11) . .
C12 Fe1 C6 C5 165.39(10) . .
C5 C6 C7 C8 0.53(19) . .
Fe1 C6 C7 C8 -59.54(12) . .
C5 C6 C7 Fe1 60.07(11) . .
C8 Fe1 C7 C6 -119.27(14) . .
C9 Fe1 C7 C6 -81.71(11) . .
C14 Fe1 C7 C6 -164.98(16) . .
C13 Fe1 C7 C6 163.80(11) . .
C10 Fe1 C7 C6 52.9(3) . .
C11 Fe1 C7 C6 81.45(13) . .
C12 Fe1 C7 C6 121.90(11) . .
C5 Fe1 C7 C6 -38.00(10) . .
C9 Fe1 C7 C8 37.56(10) . .
C14 Fe1 C7 C8 -45.7(2) . .
C13 Fe1 C7 C8 -76.92(12) . .
C10 Fe1 C7 C8 172.2(2) . .
C11 Fe1 C7 C8 -159.27(11) . .
C6 Fe1 C7 C8 119.27(14) . .
C12 Fe1 C7 C8 -118.82(11) . .
C5 Fe1 C7 C8 81.27(11) . .
C6 C7 C8 C9 0.90(19) . .
Fe1 C7 C8 C9 -59.19(12) . .
C6 C7 C8 Fe1 60.08(12) . .
C9 Fe1 C8 C7 -119.61(14) . .
C14 Fe1 C8 C7 159.61(10) . .
C13 Fe1 C8 C7 119.04(11) . .
C10 Fe1 C8 C7 -174.03(17) . .
C11 Fe1 C8 C7 53.9(2) . .
C6 Fe1 C8 C7 -37.63(10) . .
C12 Fe1 C8 C7 79.01(12) . .
C5 Fe1 C8 C7 -81.21(11) . .
C7 Fe1 C8 C9 119.61(14) . .
C14 Fe1 C8 C9 -80.79(12) . .
C13 Fe1 C8 C9 -121.35(11) . .
C10 Fe1 C8 C9 -54.4(2) . .
C11 Fe1 C8 C9 173.47(19) . .
C6 Fe1 C8 C9 81.98(11) . .
C12 Fe1 C8 C9 -161.38(10) . .
C5 Fe1 C8 C9 38.40(10) . .
C6 C5 C9 C8 2.31(19) . .
N1 C5 C9 C8 -171.48(14) . .
Fe1 C5 C9 C8 60.36(11) . .
C6 C5 C9 Fe1 -58.05(11) . .
N1 C5 C9 Fe1 128.17(15) . .
C7 C8 C9 C5 -1.96(19) . .
Fe1 C8 C9 C5 -61.18(11) . .
C7 C8 C9 Fe1 59.22(12) . .
C7 Fe1 C9 C5 80.19(10) . .
C8 Fe1 C9 C5 117.64(14) . .
C14 Fe1 C9 C5 -125.79(10) . .
C13 Fe1 C9 C5 -167.33(10) . .
C10 Fe1 C9 C5 -84.88(12) . .
C11 Fe1 C9 C5 -55.4(3) . .
C6 Fe1 C9 C5 36.46(10) . .
C12 Fe1 C9 C5 162.45(17) . .
C7 Fe1 C9 C8 -37.45(10) . .
C14 Fe1 C9 C8 116.57(11) . .
C13 Fe1 C9 C8 75.03(12) . .
C10 Fe1 C9 C8 157.48(11) . .
C11 Fe1 C9 C8 -173.1(2) . .
C6 Fe1 C9 C8 -81.18(11) . .
C12 Fe1 C9 C8 44.8(2) . .
C5 Fe1 C9 C8 -117.64(14) . .
C7 Fe1 C10 C14 156.3(2) . .
C8 Fe1 C10 C14 -36.6(2) . .
C9 Fe1 C10 C14 -75.92(13) . .
C13 Fe1 C10 C14 37.64(12) . .
C11 Fe1 C10 C14 119.05(17) . .
C6 Fe1 C10 C14 -162.99(11) . .
C12 Fe1 C10 C14 81.37(13) . .
C5 Fe1 C10 C14 -119.90(11) . .
C7 Fe1 C10 C11 37.3(3) . .
C8 Fe1 C10 C11 -155.63(17) . .
C9 Fe1 C10 C11 165.03(11) . .
C14 Fe1 C10 C11 -119.05(17) . .
C13 Fe1 C10 C11 -81.41(13) . .
C6 Fe1 C10 C11 77.96(14) . .
C12 Fe1 C10 C11 -37.68(12) . .
C5 Fe1 C10 C11 121.05(12) . .
C14 C10 C11 C12 0.2(2) . .
Fe1 C10 C11 C12 59.65(13) . .
C14 C10 C11 Fe1 -59.46(13) . .
C7 Fe1 C11 C10 -167.08(11) . .
C8 Fe1 C11 C10 153.14(19) . .
C9 Fe1 C11 C10 -39.5(3) . .
C14 Fe1 C11 C10 37.66(12) . .
C13 Fe1 C11 C10 81.43(13) . .
C6 Fe1 C11 C10 -123.64(12) . .
C12 Fe1 C11 C10 118.95(17) . .
C5 Fe1 C11 C10 -80.90(14) . .
C7 Fe1 C11 C12 73.97(14) . .
C8 Fe1 C11 C12 34.2(3) . .
C9 Fe1 C11 C12 -158.41(19) . .
C14 Fe1 C11 C12 -81.29(12) . .
C13 Fe1 C11 C12 -37.52(11) . .
C10 Fe1 C11 C12 -118.95(17) . .
C6 Fe1 C11 C12 117.41(12) . .
C5 Fe1 C11 C12 160.15(11) . .
C10 C11 C12 C13 -0.3(2) . .
Fe1 C11 C12 C13 59.34(13) . .
C10 C11 C12 Fe1 -59.65(13) . .
C7 Fe1 C12 C13 116.21(12) . .
C8 Fe1 C12 C13 74.33(13) . .
C9 Fe1 C12 C13 41.8(2) . .
C14 Fe1 C12 C13 -37.87(12) . .
C10 Fe1 C12 C13 -81.61(13) . .
C11 Fe1 C12 C13 -119.37(17) . .
C6 Fe1 C12 C13 157.52(11) . .
C5 Fe1 C12 C13 -173.61(19) . .
C7 Fe1 C12 C11 -124.43(12) . .
C8 Fe1 C12 C11 -166.30(11) . .
C9 Fe1 C12 C11 161.13(17) . .
C14 Fe1 C12 C11 81.49(13) . .
C13 Fe1 C12 C11 119.37(17) . .
C10 Fe1 C12 C11 37.76(12) . .
C6 Fe1 C12 C11 -83.12(13) . .
C5 Fe1 C12 C11 -54.2(3) . .
C11 C12 C13 C14 0.3(2) . .
Fe1 C12 C13 C14 59.82(13) . .
C11 C12 C13 Fe1 -59.50(13) . .
C7 Fe1 C13 C14 160.24(12) . .
C8 Fe1 C13 C14 119.36(13) . .
C9 Fe1 C13 C14 78.77(14) . .
C10 Fe1 C13 C14 -37.58(13) . .
C11 Fe1 C13 C14 -81.30(13) . .
C6 Fe1 C13 C14 -172.53(17) . .
C12 Fe1 C13 C14 -118.75(18) . .
C5 Fe1 C13 C14 55.2(3) . .
C7 Fe1 C13 C12 -81.01(13) . .
C8 Fe1 C13 C12 -121.89(12) . .
C9 Fe1 C13 C12 -162.48(11) . .
C14 Fe1 C13 C12 118.75(18) . .
C10 Fe1 C13 C12 81.17(13) . .
C11 Fe1 C13 C12 37.45(12) . .
C6 Fe1 C13 C12 -53.8(2) . .
C5 Fe1 C13 C12 173.94(18) . .
C11 C10 C14 C13 0.0(2) . .
Fe1 C10 C14 C13 -59.58(13) . .
C11 C10 C14 Fe1 59.58(13) . .
C12 C13 C14 C10 -0.2(2) . .
Fe1 C13 C14 C10 59.73(13) . .
C12 C13 C14 Fe1 -59.93(12) . .
C7 Fe1 C14 C10 -163.25(16) . .
C8 Fe1 C14 C10 164.30(11) . .
C9 Fe1 C14 C10 122.06(12) . .
C13 Fe1 C14 C10 -119.18(17) . .
C11 Fe1 C14 C10 -37.69(12) . .
C6 Fe1 C14 C10 50.9(3) . .
C12 Fe1 C14 C10 -81.35(13) . .
C5 Fe1 C14 C10 81.83(13) . .
C7 Fe1 C14 C13 -44.1(2) . .
C8 Fe1 C14 C13 -76.53(14) . .
C9 Fe1 C14 C13 -118.76(12) . .
C10 Fe1 C14 C13 119.18(17) . .
C11 Fe1 C14 C13 81.49(13) . .
C6 Fe1 C14 C13 170.1(2) . .
C12 Fe1 C14 C13 37.83(12) . .
C5 Fe1 C14 C13 -158.99(11) . .
